data_4500007
loop_
_publ_author_name
'Scott G. Fleischman'
'Srinivasan S. Kuduva'
'Jennifer A. McMahon'
'Brian Moulton'
'Rosa D. Bailey Walsh'
'Na\'ir Rodr\'iguez-Hornedo'
'Michael J. Zaworotko'

_publ_section_title
;
 Crystal Engineering of the Composition of Pharmaceutical Phases:
 Multiple-Component Crystalline Solids Involving Carbamazepine
;
_journal_issue 6
_journal_name_full 'Crystal Growth & Design'
_journal_page_first 909
_journal_page_last 919
_journal_paper_doi 10.1021/cg034035x
_journal_volume 3
_journal_year 2003
_chemical_formula_sum 'C19 H20 N2 O3'
_chemical_formula_weight 324.37
_chemical_name_systematic
; 
 ? 
;
_space_group_IT_number 2
_symmetry_space_group_name_Hall '-P 1'
_symmetry_space_group_name_H-M 'P -1'
_atom_sites_solution_hydrogens geom
_atom_sites_solution_primary direct
_atom_sites_solution_secondary difmap
_audit_creation_method SHELXL-97
_cell_angle_alpha 72.850(2)
_cell_angle_beta 70.288(2)
_cell_angle_gamma 67.269(2)
_cell_formula_units_Z 2
_cell_length_a 9.1567(12)
_cell_length_b 10.1745(13)
_cell_length_c 10.5116(14)
_cell_measurement_temperature 100(2)
_cell_volume 834.91(19)
_computing_structure_refinement 'SHELXL-97 (Sheldrick, 1997)'
_computing_structure_solution 'SHELXS-97 (Sheldrick, 1990)'
_diffrn_ambient_temperature 100(2)
_diffrn_measured_fraction_theta_full 0.890
_diffrn_measured_fraction_theta_max 0.890
_diffrn_radiation_monochromator graphite
_diffrn_radiation_source 'fine-focus sealed tube'
_diffrn_radiation_type MoK\a
_diffrn_radiation_wavelength 0.71073
_diffrn_reflns_av_R_equivalents 0.0552
_diffrn_reflns_av_sigmaI/netI 0.0699
_diffrn_reflns_limit_h_max 12
_diffrn_reflns_limit_h_min -11
_diffrn_reflns_limit_k_max 13
_diffrn_reflns_limit_k_min -11
_diffrn_reflns_limit_l_max 13
_diffrn_reflns_limit_l_min -13
_diffrn_reflns_number 5315
_diffrn_reflns_theta_full 28.28
_diffrn_reflns_theta_max 28.28
_diffrn_reflns_theta_min 2.10
_exptl_absorpt_coefficient_mu 0.088
_exptl_absorpt_correction_T_max 0.9956
_exptl_absorpt_correction_T_min 0.9826
_exptl_crystal_density_diffrn 1.290
_exptl_crystal_density_method 'not measured'
_exptl_crystal_F_000 344
_exptl_crystal_size_max 0.20
_exptl_crystal_size_mid 0.10
_exptl_crystal_size_min 0.05
_refine_diff_density_max 0.253
_refine_diff_density_min -0.284
_refine_diff_density_rms 0.051
_refine_ls_extinction_method none
_refine_ls_goodness_of_fit_ref 0.964
_refine_ls_hydrogen_treatment mixed
_refine_ls_matrix_type full
_refine_ls_number_parameters 217
_refine_ls_number_reflns 3686
_refine_ls_number_restraints 0
_refine_ls_restrained_S_all 0.964
_refine_ls_R_factor_all 0.0678
_refine_ls_R_factor_gt 0.0499
_refine_ls_shift/su_max 0.000
_refine_ls_shift/su_mean 0.000
_refine_ls_structure_factor_coef Fsqd
_refine_ls_weighting_details 'calc w=1/[\s^2^(Fo^2^)+(0.0552P)^2^+0.0000P] where P=(Fo^2^+2Fc^2^)/3'
_refine_ls_weighting_scheme calc
_refine_ls_wR_factor_gt 0.1137
_refine_ls_wR_factor_ref 0.1213
_reflns_number_gt 2684
_reflns_number_total 3686
_reflns_threshold_expression >2sigma(I)
_cod_data_source_file jm640.cif
_cod_data_source_block jm640
_cod_database_code 4500007

loop_
_symmetry_equiv_pos_as_xyz
'x, y, z'
'-x, -y, -z'

loop_
_atom_site_label
_atom_site_type_symbol
_atom_site_fract_x
_atom_site_fract_y
_atom_site_fract_z
_atom_site_U_iso_or_equiv
_atom_site_adp_type
_atom_site_occupancy
_atom_site_symmetry_multiplicity
_atom_site_calc_flag
_atom_site_refinement_flags
_atom_site_disorder_assembly
_atom_site_disorder_group
O1 O 0.07219(14) 0.24435(13) 0.18061(11) 0.0237(3) Uani 1 1 d . . .
O3 O -0.09324(16) -0.00445(15) 0.19118(12) 0.0289(3) Uani 1 1 d . . .
N1 N 0.25053(16) 0.31348(16) -0.01392(13) 0.0193(3) Uani 1 1 d . . .
N2 N 0.09319(16) 0.18122(16) -0.01592(13) 0.0213(3) Uani 1 1 d . . .
H2A H 0.0186 0.1375 0.0255 0.026 Uiso 1 1 calc R . .
H2B H 0.1403 0.1834 -0.1043 0.026 Uiso 1 1 calc R . .
O2 O -0.12647(15) 0.11088(14) 0.35480(12) 0.0285(3) Uani 1 1 d . . .
H2D H -0.0612 0.1490 0.2921 0.043 Uiso 1 1 calc R . .
C15 C 0.13526(19) 0.24471(18) 0.05586(16) 0.0176(3) Uani 1 1 d . . .
C14 C 0.3102(2) 0.36858(19) 0.06341(15) 0.0186(4) Uani 1 1 d . . .
C6 C 0.4960(2) 0.21835(18) -0.19043(16) 0.0183(4) Uani 1 1 d . . .
C1 C 0.3355(2) 0.31237(19) -0.15656(16) 0.0177(4) Uani 1 1 d . . .
C2 C 0.2586(2) 0.4063(2) -0.25811(16) 0.0211(4) Uani 1 1 d . . .
H2C H 0.1516 0.4724 -0.2332 0.025 Uiso 1 1 calc R . .
C7 C 0.5894(2) 0.13084(19) -0.08856(17) 0.0222(4) Uani 1 1 d . . .
H7A H 0.6680 0.0410 -0.1090 0.027 Uiso 1 1 calc R . .
C10 C 0.5145(2) 0.3448(2) 0.17062(16) 0.0230(4) Uani 1 1 d . . .
H10A H 0.6178 0.2940 0.1911 0.028 Uiso 1 1 calc R . .
C9 C 0.4646(2) 0.29119(19) 0.08840(16) 0.0198(4) Uani 1 1 d . . .
C13 C 0.2135(2) 0.4951(2) 0.11194(16) 0.0226(4) Uani 1 1 d . . .
H13A H 0.1107 0.5474 0.0908 0.027 Uiso 1 1 calc R . .
C3 C 0.3383(2) 0.4035(2) -0.39596(17) 0.0235(4) Uani 1 1 d . . .
H3A H 0.2857 0.4670 -0.4655 0.028 Uiso 1 1 calc R . .
C5 C 0.5726(2) 0.21598(19) -0.33054(16) 0.0215(4) Uani 1 1 d . . .
H5A H 0.6796 0.1503 -0.3563 0.026 Uiso 1 1 calc R . .
C17 C -0.2739(2) -0.0536(2) 0.41314(17) 0.0259(4) Uani 1 1 d . . .
H17A H -0.2993 -0.1124 0.3685 0.031 Uiso 1 1 calc R . .
H17B H -0.3770 0.0224 0.4457 0.031 Uiso 1 1 calc R . .
C4 C 0.4953(2) 0.3073(2) -0.43174(16) 0.0229(4) Uani 1 1 d . . .
H4A H 0.5497 0.3044 -0.5259 0.028 Uiso 1 1 calc R . .
C16 C -0.1549(2) 0.0181(2) 0.30830(16) 0.0210(4) Uani 1 1 d . . .
C8 C 0.5766(2) 0.16296(19) 0.03063(17) 0.0229(4) Uani 1 1 d . . .
H8A H 0.6491 0.0941 0.0837 0.027 Uiso 1 1 calc R . .
C12 C 0.2663(2) 0.5460(2) 0.19179(17) 0.0255(4) Uani 1 1 d . . .
H12A H 0.1998 0.6329 0.2256 0.031 Uiso 1 1 calc R . .
C11 C 0.4165(2) 0.4693(2) 0.22175(17) 0.0250(4) Uani 1 1 d . . .
H11A H 0.4520 0.5027 0.2779 0.030 Uiso 1 1 calc R . .
C18 C -0.2092(2) -0.1512(2) 0.53728(17) 0.0269(4) Uani 1 1 d . . .
H18A H -0.1902 -0.0911 0.5852 0.032 Uiso 1 1 calc R . .
H18B H -0.2937 -0.1936 0.6023 0.032 Uiso 1 1 calc R . .
C19 C -0.0512(2) -0.2736(2) 0.49925(19) 0.0314(5) Uani 1 1 d . . .
H19A H -0.0162 -0.3317 0.5828 0.047 Uiso 1 1 calc R . .
H19B H 0.0340 -0.2326 0.4365 0.047 Uiso 1 1 calc R . .
H19C H -0.0696 -0.3353 0.4540 0.047 Uiso 1 1 calc R . .

loop_
_atom_site_aniso_label
_atom_site_aniso_U_11
_atom_site_aniso_U_22
_atom_site_aniso_U_33
_atom_site_aniso_U_23
_atom_site_aniso_U_13
_atom_site_aniso_U_12
O1 0.0276(7) 0.0318(8) 0.0169(6) -0.0071(5) 0.0011(5) -0.0189(6)
O3 0.0382(8) 0.0381(8) 0.0195(6) -0.0075(6) -0.0027(5) -0.0240(7)
N1 0.0183(7) 0.0274(8) 0.0153(7) -0.0053(6) -0.0011(5) -0.0124(6)
N2 0.0218(8) 0.0295(9) 0.0173(7) -0.0067(6) -0.0015(6) -0.0145(7)
O2 0.0338(8) 0.0388(8) 0.0213(6) -0.0106(6) 0.0044(5) -0.0264(7)
C15 0.0159(8) 0.0180(9) 0.0178(8) -0.0039(7) -0.0022(6) -0.0056(7)
C14 0.0220(9) 0.0247(10) 0.0129(7) -0.0035(7) -0.0009(6) -0.0143(8)
C6 0.0212(9) 0.0168(9) 0.0203(8) -0.0046(7) -0.0032(6) -0.0105(7)
C1 0.0191(9) 0.0229(9) 0.0153(8) -0.0058(7) 0.0000(6) -0.0132(7)
C2 0.0167(9) 0.0276(10) 0.0211(8) -0.0047(7) -0.0028(7) -0.0110(8)
C7 0.0216(9) 0.0185(9) 0.0265(9) -0.0077(7) -0.0043(7) -0.0055(7)
C10 0.0266(10) 0.0295(10) 0.0179(8) -0.0015(7) -0.0051(7) -0.0169(8)
C9 0.0244(9) 0.0230(9) 0.0152(8) -0.0019(7) -0.0030(7) -0.0139(8)
C13 0.0200(9) 0.0271(10) 0.0196(8) -0.0047(7) 0.0014(7) -0.0117(8)
C3 0.0270(10) 0.0298(10) 0.0187(8) -0.0010(7) -0.0062(7) -0.0165(8)
C5 0.0209(9) 0.0221(9) 0.0238(9) -0.0114(7) 0.0009(7) -0.0098(8)
C17 0.0234(10) 0.0310(11) 0.0261(9) -0.0052(8) -0.0006(7) -0.0167(8)
C4 0.0287(10) 0.0296(10) 0.0160(8) -0.0076(7) 0.0011(7) -0.0183(9)
C16 0.0196(9) 0.0255(10) 0.0209(8) -0.0042(7) -0.0066(7) -0.0094(8)
C8 0.0246(10) 0.0216(10) 0.0244(9) -0.0016(7) -0.0095(7) -0.0086(8)
C12 0.0306(10) 0.0289(10) 0.0193(8) -0.0116(8) 0.0067(7) -0.0178(9)
C11 0.0349(11) 0.0322(11) 0.0155(8) -0.0045(7) -0.0009(7) -0.0235(9)
C18 0.0312(11) 0.0296(11) 0.0198(8) -0.0063(8) 0.0018(7) -0.0156(9)
C19 0.0363(12) 0.0316(12) 0.0275(10) -0.0078(8) -0.0059(8) -0.0124(10)

loop_
_atom_type_symbol
_atom_type_description
_atom_type_scat_dispersion_real
_atom_type_scat_dispersion_imag
_atom_type_scat_source
C C 0.0033 0.0016 'International Tables Vol C Tables 4.2.6.8 and 6.1.1.4'
H H 0.0000 0.0000 'International Tables Vol C Tables 4.2.6.8 and 6.1.1.4'
N N 0.0061 0.0033 'International Tables Vol C Tables 4.2.6.8 and 6.1.1.4'
O O 0.0106 0.0060 'International Tables Vol C Tables 4.2.6.8 and 6.1.1.4'

loop_
_geom_angle_atom_site_label_1
_geom_angle_atom_site_label_2
_geom_angle_atom_site_label_3
_geom_angle
_geom_angle_site_symmetry_1
_geom_angle_site_symmetry_3
_geom_angle_publ_flag
C15 N1 C1 123.31(13) . . ?
C15 N1 C14 118.65(12) . . ?
C1 N1 C14 117.19(12) . . ?
O1 C15 N2 122.29(14) . . ?
O1 C15 N1 119.91(14) . . ?
N2 C15 N1 117.80(13) . . ?
C13 C14 C9 121.65(15) . . ?
C13 C14 N1 119.42(15) . . ?
C9 C14 N1 118.92(15) . . ?
C1 C6 C5 117.51(16) . . ?
C1 C6 C7 123.31(15) . . ?
C5 C6 C7 119.07(15) . . ?
C2 C1 C6 121.21(14) . . ?
C2 C1 N1 119.63(15) . . ?
C6 C1 N1 119.14(15) . . ?
C3 C2 C1 119.98(17) . . ?
C8 C7 C6 127.39(17) . . ?
C11 C10 C9 121.33(17) . . ?
C14 C9 C10 117.03(16) . . ?
C14 C9 C8 123.71(15) . . ?
C10 C9 C8 119.23(16) . . ?
C14 C13 C12 120.03(17) . . ?
C2 C3 C4 119.71(17) . . ?
C4 C5 C6 121.35(16) . . ?
C16 C17 C18 113.16(14) . . ?
C5 C4 C3 120.14(15) . . ?
O3 C16 O2 123.13(15) . . ?
O3 C16 C17 123.59(15) . . ?
O2 C16 C17 113.26(14) . . ?
C7 C8 C9 127.76(17) . . ?
C11 C12 C13 119.59(17) . . ?
C10 C11 C12 120.31(16) . . ?
C19 C18 C17 113.46(14) . . ?

loop_
_geom_bond_atom_site_label_1
_geom_bond_atom_site_label_2
_geom_bond_distance
_geom_bond_site_symmetry_2
_geom_bond_publ_flag
O1 C15 1.2414(18) . ?
O3 C16 1.2184(19) . ?
N1 C15 1.3739(19) . ?
N1 C1 1.4387(19) . ?
N1 C14 1.4414(19) . ?
N2 C15 1.3456(19) . ?
O2 C16 1.3209(19) . ?
C14 C13 1.379(2) . ?
C14 C9 1.399(2) . ?
C6 C1 1.401(2) . ?
C6 C5 1.404(2) . ?
C6 C7 1.462(2) . ?
C1 C2 1.391(2) . ?
C2 C3 1.389(2) . ?
C7 C8 1.343(2) . ?
C10 C11 1.377(3) . ?
C10 C9 1.411(2) . ?
C9 C8 1.461(2) . ?
C13 C12 1.390(2) . ?
C3 C4 1.389(3) . ?
C5 C4 1.383(2) . ?
C17 C16 1.505(2) . ?
C17 C18 1.531(3) . ?
C12 C11 1.384(3) . ?
C18 C19 1.521(3) . ?

loop_
_cod_related_entry_id
_cod_related_entry_database
_cod_related_entry_code
1 ChemSpider 30661266
